data_7044963
loop_
_publ_author_name
'Blackaby, William J. M.'
'Sabater, Sara'
'Poulten, Rebecca C.'
'Page, Michael J.'
'Folli, Andrea'
'Krewald, Vera'
'Mahon, Mary F.'
'Murphy, Damien M.'
'Richards, Emma'
'Whittlesey, Michael K.'

_publ_section_title
;
 Mono- and dinuclear Ni(i) products formed upon bromide abstraction from
 the Ni(i) ring-expanded NHC complex [Ni(6-Mes)(PPh<sub>3</sub>)Br].
;
_journal_issue 3
_journal_name_full 'Dalton transactions (Cambridge, England : 2003)'
_journal_page_first 769
_journal_page_last 782
_journal_paper_doi 10.1039/c7dt04187j
_journal_volume 47
_journal_year 2018
_chemical_formula_moiety 'C41 H43 N2 Ni O P, F6 P, C4 H8 O'
_chemical_formula_sum 'C45 H51 F6 N2 Ni O2 P2'
_chemical_formula_weight 886.53
_space_group_crystal_system monoclinic
_space_group_IT_number 14
_space_group_name_Hall '-P 2ybc'
_space_group_name_H-M_alt 'P 1 21/c 1'
_symmetry_space_group_name_Hall '-P 2ybc'
_symmetry_space_group_name_H-M 'P 1 21/c 1'
_atom_sites_solution_hydrogens geom
_atom_sites_solution_primary direct
_audit_creation_date 2017-10-03
_audit_creation_method
;
Olex2 1.2
(compiled 2017.08.10 svn.r3458 for OlexSys, GUI svn.r5381)
;
_audit_update_record
;
2017-10-07 deposited with the CCDC.
2017-12-04 downloaded from the CCDC.
;
_cell_angle_alpha 90
_cell_angle_beta 95.1450(10)
_cell_angle_gamma 90
_cell_formula_units_Z 4
_cell_length_a 14.3080(3)
_cell_length_b 16.4910(3)
_cell_length_c 18.8500(4)
_cell_measurement_reflns_used 44246
_cell_measurement_temperature 150.00(10)
_cell_measurement_theta_max 24.713
_cell_measurement_theta_min 2.910
_cell_volume 4429.80(15)
_computing_cell_refinement 'HKL Scalepack (Otwinowski & Minor 1997)'
_computing_data_collection 'Collect (Bruker AXS BV 1997-2004)'
_computing_data_reduction 'Denzo & Scalepack (Otwinowski, Minor 1997)'
_computing_molecular_graphics 'Olex2 (Dolomanov et al., 2009)'
_computing_publication_material 'Olex2 (Dolomanov et al., 2009)'
_computing_structure_refinement 'ShelXL (Sheldrick, 2015)'
_computing_structure_solution 'ShelXS (Sheldrick, 2008)'
_diffrn_ambient_temperature 150.00(10)
_diffrn_measured_fraction_theta_full 0.930
_diffrn_measured_fraction_theta_max 0.989
_diffrn_measurement_device_type '95mm CCD camera on \k-goniostat'
_diffrn_measurement_method CCD
_diffrn_radiation_type MoK\a
_diffrn_radiation_wavelength 0.71073
_diffrn_reflns_av_R_equivalents 0.0463
_diffrn_reflns_av_unetI/netI 0.0344
_diffrn_reflns_Laue_measured_fraction_full 0.930
_diffrn_reflns_Laue_measured_fraction_max 0.989
_diffrn_reflns_limit_h_max 16
_diffrn_reflns_limit_h_min -16
_diffrn_reflns_limit_k_max 19
_diffrn_reflns_limit_k_min -19
_diffrn_reflns_limit_l_max 22
_diffrn_reflns_limit_l_min -22
_diffrn_reflns_number 41528
_diffrn_reflns_point_group_measured_fraction_full 0.930
_diffrn_reflns_point_group_measured_fraction_max 0.989
_diffrn_reflns_theta_full 25.242
_diffrn_reflns_theta_max 24.702
_diffrn_reflns_theta_min 3.647
_exptl_absorpt_coefficient_mu 0.574
_exptl_absorpt_correction_T_max 0.866
_exptl_absorpt_correction_T_min 0.811
_exptl_absorpt_correction_type multi-scan
_exptl_absorpt_process_details
;
multi-scan from symmetry-related measurements 
 Sortav (Blessing 1995)
;
_exptl_crystal_colour yellow
_exptl_crystal_colour_primary yellow
_exptl_crystal_density_diffrn 1.329
_exptl_crystal_density_method 'not measured'
_exptl_crystal_description block
_exptl_crystal_F_000 1852
_exptl_crystal_size_max 0.2
_exptl_crystal_size_mid 0.1
_exptl_crystal_size_min 0.1
_refine_diff_density_max 0.523
_refine_diff_density_min -0.476
_refine_diff_density_rms 0.051
_refine_ls_extinction_method none
_refine_ls_goodness_of_fit_ref 1.053
_refine_ls_hydrogen_treatment constr
_refine_ls_matrix_type full
_refine_ls_number_parameters 565
_refine_ls_number_reflns 7457
_refine_ls_number_restraints 128
_refine_ls_restrained_S_all 1.132
_refine_ls_R_factor_all 0.0555
_refine_ls_R_factor_gt 0.0435
_refine_ls_shift/su_max 0.002
_refine_ls_shift/su_mean 0.000
_refine_ls_structure_factor_coef Fsqd
_refine_ls_weighting_details 'w=1/[\s^2^(Fo^2^)+(0.0459P)^2^+4.8724P] where P=(Fo^2^+2Fc^2^)/3'
_refine_ls_weighting_scheme calc
_refine_ls_wR_factor_gt 0.1070
_refine_ls_wR_factor_ref 0.1154
_reflns_Friedel_coverage 0.000
_reflns_number_gt 6217
_reflns_number_total 7457
_reflns_threshold_expression 'I > 2\s(I)'
_cod_data_source_file c7dt04187j2.cif
_cod_data_source_block k14mkw21
_cod_depositor_comments 'Adding full bibliography for 7044955--7044965.cif.'
_cod_database_code 7044963
_shelxl_version_number 2014-3
_shelx_space_group_comment
;
The symmetry employed for this shelxl refinement is uniquely defined
by the following loop, which should always be used as a source of
symmetry information in preference to the above space-group names.
They are only intended as comments.
;
_shelx_estimated_absorpt_t_max 0.945
_shelx_estimated_absorpt_t_min 0.894
_olex2_refinement_description
;
1. Fixed Uiso
 At 1.2 times of:
  All C(H) groups, All C(H,H) groups
 At 1.5 times of:
  All C(H,H,H) groups
2. Restrained distances
 F1-F2 \\sim F2-F6 \\sim F6-F5 \\sim F5-F1 \\sim F1A-F2A \\sim F2A-F6A \\sim
F6A-F5A \\sim F5A-F1A
 with sigma of 0.005
 P2-F1 \\sim P2-F2 \\sim P2-F6 \\sim P2-F5 \\sim P2-F1A \\sim P2-F2A \\sim
P2-F6A \\sim P2-F5A
 with sigma of 0.005
3. Uiso/Uaniso restraints and constraints
F2 \\sim F2A: within 2A with sigma of 0.02 and sigma for terminal atoms of 0.01
F6 \\sim F6A: within 2A with sigma of 0.02 and sigma for terminal atoms of 0.01
F5 \\sim F5A: within 2A with sigma of 0.02 and sigma for terminal atoms of 0.01
F1 \\sim F1A: within 2A with sigma of 0.02 and sigma for terminal atoms of 0.01
Uanis(F1A) \\sim Ueq, Uanis(F2A) \\sim Ueq, Uanis(F6A) \\sim Ueq, Uanis(F5A)
\\sim Ueq, Uanis(F1) \\sim Ueq, Uanis(F2) \\sim Ueq, Uanis(F5) \\sim Ueq,
Uanis(F6) \\sim Ueq: with sigma of 0.015 and sigma for terminal atoms of 0.03
4. Others
 Fixed Sof: F1(0.6) F2(0.6) F5(0.6) F6(0.6) F1A(0.4) F2A(0.4) F5A(0.4) F6A(0.4)
5.a Secondary CH2 refined with riding coordinates:
 C2(H2A,H2B), C3(H3A,H3B), C4(H4A,H4B), C42(H42A,H42B), C43(H43A,H43B),
 C44(H44A,H44B), C45(H45A,H45B)
5.b Aromatic/amide H refined with riding coordinates:
 C7(H7), C9(H9), C16(H16), C18(H18), C25(H25), C26(H26), C27(H27), C28(H28),
 C29(H29), C31(H31), C32(H32), C33(H33), C34(H34), C35(H35), C37(H37), C38(H38),
  C39(H39), C40(H40), C41(H41)
5.c Idealised Me refined as rotating group:
 C11(H11A,H11B,H11C), C12(H12A,H12B,H12C), C13(H13A,H13B,H13C), C20(H20A,H20B,
 H20C), C21(H21A,H21B,H21C), C22(H22A,H22B,H22C)
;
_olex2_submission_special_instructions 'No special instructions were received'

loop_
_space_group_symop_operation_xyz
'x, y, z'
'-x, y+1/2, -z+1/2'
'-x, -y, -z'
'x, -y-1/2, z-1/2'

loop_
_atom_site_label
_atom_site_type_symbol
_atom_site_fract_x
_atom_site_fract_y
_atom_site_fract_z
_atom_site_U_iso_or_equiv
_atom_site_adp_type
_atom_site_occupancy
_atom_site_site_symmetry_order
_atom_site_calc_flag
_atom_site_refinement_flags_posn
_atom_site_refinement_flags_adp
_atom_site_refinement_flags_occupancy
_atom_site_disorder_assembly
_atom_site_disorder_group
Ni1 Ni 0.29070(2) 0.08264(2) 0.75981(2) 0.03107(12) Uani 1 1 d . . . . .
P1 P 0.31769(5) 0.14480(4) 0.86516(4) 0.03131(17) Uani 1 1 d . . . . .
O1 O 0.4420(2) -0.03657(17) 0.76751(16) 0.0758(8) Uani 1 1 d . . . . .
N1 N 0.24567(15) 0.09577(13) 0.60879(11) 0.0306(5) Uani 1 1 d . . . . .
N2 N 0.13772(15) 0.02348(13) 0.66637(11) 0.0314(5) Uani 1 1 d . . . . .
C1 C 0.21740(18) 0.06592(15) 0.66908(14) 0.0298(6) Uani 1 1 d . . . . .
C2 C 0.1932(2) 0.08694(19) 0.53812(14) 0.0390(7) Uani 1 1 d . . . . .
H2A H 0.2157 0.0386 0.5135 0.047 Uiso 1 1 calc R . . . .
H2B H 0.2031 0.1353 0.5085 0.047 Uiso 1 1 calc R . . . .
C3 C 0.0895(2) 0.07783(18) 0.54835(16) 0.0398(7) Uani 1 1 d . . . . .
H3A H 0.0651 0.1295 0.5661 0.048 Uiso 1 1 calc R . . . .
H3B H 0.0542 0.0652 0.5021 0.048 Uiso 1 1 calc R . . . .
C4 C 0.07507(19) 0.01071(17) 0.60098(14) 0.0360(6) Uani 1 1 d . . . . .
H4A H 0.0089 0.0104 0.6126 0.043 Uiso 1 1 calc R . . . .
H4B H 0.0888 -0.0424 0.5797 0.043 Uiso 1 1 calc R . . . .
C5 C 0.32979(18) 0.14457(16) 0.61474(13) 0.0300(6) Uani 1 1 d . . . . .
C6 C 0.41545(19) 0.10855(17) 0.60289(14) 0.0340(6) Uani 1 1 d . . . . .
C7 C 0.49531(19) 0.15681(18) 0.61009(14) 0.0380(6) Uani 1 1 d . . . . .
H7 H 0.5543 0.1333 0.6030 0.046 Uiso 1 1 calc R . . . .
C8 C 0.4913(2) 0.23834(19) 0.62735(15) 0.0404(7) Uani 1 1 d . . . . .
C9 C 0.4053(2) 0.27216(18) 0.63835(15) 0.0406(7) Uani 1 1 d . . . . .
H9 H 0.4022 0.3279 0.6508 0.049 Uiso 1 1 calc R . . . .
C10 C 0.32281(18) 0.22649(17) 0.63165(14) 0.0339(6) Uani 1 1 d . . . . .
C11 C 0.4214(2) 0.02045(19) 0.58205(17) 0.0442(7) Uani 1 1 d . . . . .
H11A H 0.3957 0.0137 0.5324 0.066 Uiso 1 1 calc GR . . . .
H11B H 0.3852 -0.0125 0.6131 0.066 Uiso 1 1 calc GR . . . .
H11C H 0.4871 0.0030 0.5871 0.066 Uiso 1 1 calc GR . . . .
C12 C 0.5793(2) 0.2902(2) 0.6315(2) 0.0601(9) Uani 1 1 d . . . . .
H12A H 0.6342 0.2563 0.6451 0.090 Uiso 1 1 calc GR . . . .
H12B H 0.5746 0.3329 0.6673 0.090 Uiso 1 1 calc GR . . . .
H12C H 0.5858 0.3150 0.5850 0.090 Uiso 1 1 calc GR . . . .
C13 C 0.2290(2) 0.26573(19) 0.63998(18) 0.0457(7) Uani 1 1 d . . . . .
H13A H 0.1888 0.2607 0.5953 0.069 Uiso 1 1 calc GR . . . .
H13B H 0.2384 0.3232 0.6517 0.069 Uiso 1 1 calc GR . . . .
H13C H 0.1991 0.2387 0.6783 0.069 Uiso 1 1 calc GR . . . .
C14 C 0.10793(18) -0.00697(16) 0.73292(14) 0.0335(6) Uani 1 1 d . . . . .
C15 C 0.05517(19) 0.04394(18) 0.77294(16) 0.0391(7) Uani 1 1 d . . . . .
C16 C 0.0265(2) 0.0129(2) 0.83632(17) 0.0485(8) Uani 1 1 d . . . . .
H16 H -0.0078 0.0469 0.8653 0.058 Uiso 1 1 calc R . . . .
C17 C 0.0465(2) -0.0656(2) 0.85832(18) 0.0516(8) Uani 1 1 d . . . . .
C18 C 0.0985(2) -0.1143(2) 0.81707(17) 0.0464(7) Uani 1 1 d . . . . .
H18 H 0.1126 -0.1682 0.8322 0.056 Uiso 1 1 calc R . . . .
C19 C 0.13086(19) -0.08642(17) 0.75379(16) 0.0385(6) Uani 1 1 d . . . . .
C20 C 0.0287(2) 0.12890(19) 0.74880(18) 0.0471(7) Uani 1 1 d . . . . .
H20A H 0.0858 0.1606 0.7441 0.071 Uiso 1 1 calc GR . . . .
H20B H -0.0081 0.1547 0.7840 0.071 Uiso 1 1 calc GR . . . .
H20C H -0.0087 0.1266 0.7027 0.071 Uiso 1 1 calc GR . . . .
C21 C 0.0128(3) -0.0978(3) 0.9271(2) 0.0757(12) Uani 1 1 d . . . . .
H21A H 0.0063 -0.1569 0.9240 0.114 Uiso 1 1 calc GR . . . .
H21B H -0.0481 -0.0736 0.9345 0.114 Uiso 1 1 calc GR . . . .
H21C H 0.0584 -0.0838 0.9671 0.114 Uiso 1 1 calc GR . . . .
C22 C 0.1891(2) -0.14072(18) 0.71116(18) 0.0465(7) Uani 1 1 d . . . . .
H22A H 0.1567 -0.1492 0.6637 0.070 Uiso 1 1 calc GR . . . .
H22B H 0.1984 -0.1931 0.7354 0.070 Uiso 1 1 calc GR . . . .
H22C H 0.2502 -0.1153 0.7066 0.070 Uiso 1 1 calc GR . . . .
C23 C 0.3822(2) 0.00865(19) 0.76424(15) 0.0419(7) Uani 1 1 d . . . . .
C24 C 0.42205(19) 0.20769(16) 0.87263(14) 0.0338(6) Uani 1 1 d . . . . .
C25 C 0.4422(2) 0.26249(18) 0.92844(15) 0.0435(7) Uani 1 1 d . . . . .
H25 H 0.3984 0.2709 0.9627 0.052 Uiso 1 1 calc R . . . .
C26 C 0.5265(3) 0.3045(2) 0.93347(17) 0.0522(8) Uani 1 1 d . . . . .
H26 H 0.5405 0.3413 0.9718 0.063 Uiso 1 1 calc R . . . .
C27 C 0.5898(2) 0.2937(2) 0.88391(17) 0.0509(8) Uani 1 1 d . . . . .
H27 H 0.6476 0.3224 0.8884 0.061 Uiso 1 1 calc R . . . .
C28 C 0.5698(2) 0.2413(2) 0.82759(18) 0.0504(8) Uani 1 1 d . . . . .
H28 H 0.6133 0.2344 0.7928 0.060 Uiso 1 1 calc R . . . .
C29 C 0.4856(2) 0.19869(18) 0.82200(16) 0.0417(7) Uani 1 1 d . . . . .
H29 H 0.4716 0.1630 0.7830 0.050 Uiso 1 1 calc R . . . .
C30 C 0.22068(19) 0.21013(17) 0.88430(14) 0.0353(6) Uani 1 1 d . . . . .
C31 C 0.2068(2) 0.28182(19) 0.84527(17) 0.0467(7) Uani 1 1 d . . . . .
H31 H 0.2527 0.2992 0.8152 0.056 Uiso 1 1 calc R . . . .
C32 C 0.1270(3) 0.3275(2) 0.85019(19) 0.0556(9) Uani 1 1 d . . . . .
H32 H 0.1179 0.3759 0.8231 0.067 Uiso 1 1 calc R . . . .
C33 C 0.0601(2) 0.3032(2) 0.89414(18) 0.0525(8) Uani 1 1 d . . . . .
H33 H 0.0048 0.3345 0.8969 0.063 Uiso 1 1 calc R . . . .
C34 C 0.0738(2) 0.2339(2) 0.93395(18) 0.0512(8) Uani 1 1 d . . . . .
H34 H 0.0284 0.2179 0.9650 0.061 Uiso 1 1 calc R . . . .
C35 C 0.1539(2) 0.18661(19) 0.92908(16) 0.0430(7) Uani 1 1 d . . . . .
H35 H 0.1626 0.1384 0.9564 0.052 Uiso 1 1 calc R . . . .
C36 C 0.3307(2) 0.06990(16) 0.93615(15) 0.0348(6) Uani 1 1 d . . . . .
C37 C 0.2803(2) -0.00185(18) 0.92567(16) 0.0442(7) Uani 1 1 d . . . . .
H37 H 0.2397 -0.0086 0.8834 0.053 Uiso 1 1 calc R . . . .
C38 C 0.2882(3) -0.0636(2) 0.97561(19) 0.0538(8) Uani 1 1 d . . . . .
H38 H 0.2528 -0.1121 0.9681 0.065 Uiso 1 1 calc R . . . .
C39 C 0.3484(3) -0.0535(2) 1.0367(2) 0.0620(10) Uani 1 1 d . . . . .
H39 H 0.3550 -0.0957 1.0711 0.074 Uiso 1 1 calc R . . . .
C40 C 0.3985(3) 0.0168(2) 1.0480(2) 0.0729(12) Uani 1 1 d . . . . .
H40 H 0.4392 0.0231 1.0902 0.088 Uiso 1 1 calc R . . . .
C41 C 0.3902(3) 0.0791(2) 0.99784(17) 0.0527(8) Uani 1 1 d . . . . .
H41 H 0.4251 0.1278 1.0059 0.063 Uiso 1 1 calc R . . . .
P2 P 0.19019(6) -0.15921(5) 0.45183(5) 0.0511(2) Uani 1 1 d D . . . .
F3 F 0.24177(19) -0.24097(14) 0.47539(15) 0.0879(8) Uani 1 1 d . . . . .
F4 F 0.13835(14) -0.07647(12) 0.43011(13) 0.0691(6) Uani 1 1 d . . . . .
F1 F 0.2871(3) -0.1165(5) 0.4575(3) 0.0818(18) Uani 0.6 1 d D U P A 1
F2 F 0.2028(4) -0.1809(5) 0.3717(2) 0.0888(17) Uani 0.6 1 d D U P A 1
F5 F 0.1760(6) -0.1392(7) 0.5301(3) 0.159(3) Uani 0.6 1 d D U P A 1
F6 F 0.0956(3) -0.2089(4) 0.4444(4) 0.140(3) Uani 0.6 1 d D U P A 1
F1A F 0.2810(5) -0.1230(8) 0.4235(4) 0.091(3) Uani 0.4 1 d D U P A 2
F2A F 0.1590(7) -0.1937(8) 0.3774(3) 0.121(4) Uani 0.4 1 d D U P A 2
F5A F 0.2222(7) -0.1221(8) 0.5272(3) 0.132(4) Uani 0.4 1 d D U P A 2
F6A F 0.0954(4) -0.1849(6) 0.4800(5) 0.150(4) Uani 0.4 1 d D U P A 2
O2 O 0.2780(2) 0.06969(18) 0.24420(19) 0.0930(10) Uani 1 1 d . . . . .
C42 C 0.2170(4) 0.0205(3) 0.2015(4) 0.117(2) Uani 1 1 d . . . . .
H42A H 0.2259 0.0300 0.1507 0.140 Uiso 1 1 calc R . . . .
H42B H 0.1512 0.0340 0.2092 0.140 Uiso 1 1 calc R . . . .
C43 C 0.2359(4) -0.0653(3) 0.2196(3) 0.0955(15) Uani 1 1 d . . . . .
H43A H 0.1902 -0.0868 0.2512 0.115 Uiso 1 1 calc R . . . .
H43B H 0.2346 -0.0994 0.1763 0.115 Uiso 1 1 calc R . . . .
C44 C 0.3310(4) -0.0610(3) 0.2564(3) 0.1053(18) Uani 1 1 d . . . . .
H44A H 0.3793 -0.0641 0.2221 0.126 Uiso 1 1 calc R . . . .
H44B H 0.3415 -0.1054 0.2916 0.126 Uiso 1 1 calc R . . . .
C45 C 0.3329(4) 0.0217(3) 0.2935(3) 0.0959(16) Uani 1 1 d . . . . .
H45A H 0.3051 0.0187 0.3396 0.115 Uiso 1 1 calc R . . . .
H45B H 0.3978 0.0430 0.3015 0.115 Uiso 1 1 calc R . . . .

loop_
_atom_site_aniso_label
_atom_site_aniso_U_11
_atom_site_aniso_U_22
_atom_site_aniso_U_33
_atom_site_aniso_U_23
_atom_site_aniso_U_13
_atom_site_aniso_U_12
Ni1 0.02933(19) 0.0357(2) 0.02752(19) -0.00222(14) -0.00105(13) -0.00264(14)
P1 0.0324(4) 0.0332(4) 0.0281(4) -0.0024(3) 0.0015(3) -0.0008(3)
O1 0.0704(18) 0.0721(18) 0.085(2) 0.0101(15) 0.0106(15) 0.0359(15)
N1 0.0283(11) 0.0368(12) 0.0260(11) 0.0001(9) -0.0019(9) -0.0040(9)
N2 0.0284(11) 0.0339(12) 0.0308(12) -0.0003(9) -0.0030(9) -0.0044(9)
C1 0.0265(13) 0.0302(14) 0.0324(14) -0.0020(11) 0.0010(11) 0.0001(10)
C2 0.0395(16) 0.0492(17) 0.0267(14) 0.0007(12) -0.0061(12) -0.0059(13)
C3 0.0338(15) 0.0456(17) 0.0376(16) 0.0018(13) -0.0092(12) -0.0056(12)
C4 0.0284(14) 0.0408(15) 0.0370(15) -0.0028(12) -0.0065(11) -0.0048(11)
C5 0.0282(13) 0.0377(15) 0.0239(13) 0.0024(11) 0.0008(10) -0.0044(11)
C6 0.0344(15) 0.0410(15) 0.0267(13) 0.0045(11) 0.0033(11) 0.0009(12)
C7 0.0290(14) 0.0537(18) 0.0317(14) 0.0048(13) 0.0042(11) 0.0003(13)
C8 0.0329(15) 0.0503(18) 0.0376(16) 0.0063(13) 0.0013(12) -0.0111(13)
C9 0.0456(17) 0.0383(16) 0.0378(16) 0.0029(12) 0.0025(13) -0.0081(13)
C10 0.0301(14) 0.0404(15) 0.0311(14) 0.0026(12) 0.0015(11) -0.0020(11)
C11 0.0414(17) 0.0471(18) 0.0446(17) -0.0044(14) 0.0074(13) 0.0049(13)
C12 0.0440(19) 0.066(2) 0.070(2) 0.0059(19) 0.0048(17) -0.0225(17)
C13 0.0393(17) 0.0413(17) 0.0564(19) -0.0047(14) 0.0035(14) 0.0018(13)
C14 0.0291(14) 0.0364(15) 0.0344(14) 0.0009(11) -0.0001(11) -0.0092(11)
C15 0.0293(14) 0.0429(16) 0.0449(17) -0.0016(13) 0.0018(12) -0.0039(12)
C16 0.0403(17) 0.059(2) 0.0478(18) -0.0019(15) 0.0116(14) -0.0051(15)
C17 0.0451(18) 0.064(2) 0.0462(18) 0.0123(16) 0.0075(15) -0.0161(16)
C18 0.0457(18) 0.0445(17) 0.0487(18) 0.0105(14) 0.0021(14) -0.0105(14)
C19 0.0318(15) 0.0394(16) 0.0430(16) 0.0021(13) -0.0035(12) -0.0070(12)
C20 0.0450(18) 0.0445(17) 0.0526(19) -0.0030(14) 0.0088(14) 0.0032(14)
C21 0.082(3) 0.088(3) 0.061(2) 0.019(2) 0.027(2) -0.013(2)
C22 0.0459(17) 0.0378(16) 0.0547(19) 0.0017(14) -0.0023(14) 0.0004(13)
C23 0.0451(18) 0.0439(17) 0.0367(16) -0.0009(13) 0.0031(13) 0.0011(14)
C24 0.0387(15) 0.0336(14) 0.0288(14) 0.0008(11) 0.0011(11) -0.0033(12)
C25 0.0547(19) 0.0440(17) 0.0327(15) -0.0062(13) 0.0091(13) -0.0116(14)
C26 0.069(2) 0.0499(19) 0.0381(17) -0.0060(14) 0.0040(16) -0.0255(17)
C27 0.0522(19) 0.054(2) 0.0462(18) 0.0023(15) 0.0039(15) -0.0229(16)
C28 0.0488(19) 0.0550(19) 0.0492(19) -0.0033(15) 0.0151(15) -0.0146(15)
C29 0.0472(17) 0.0424(16) 0.0359(15) -0.0052(13) 0.0063(13) -0.0082(13)
C30 0.0366(15) 0.0358(15) 0.0329(14) -0.0045(11) -0.0001(12) 0.0022(12)
C31 0.0523(19) 0.0437(17) 0.0446(17) 0.0026(14) 0.0073(14) 0.0057(14)
C32 0.067(2) 0.0442(18) 0.055(2) -0.0003(15) 0.0003(17) 0.0172(16)
C33 0.0475(19) 0.053(2) 0.055(2) -0.0172(16) -0.0058(16) 0.0154(15)
C34 0.0433(18) 0.059(2) 0.0522(19) -0.0119(16) 0.0119(15) 0.0031(15)
C35 0.0436(17) 0.0446(17) 0.0415(16) -0.0034(13) 0.0074(13) 0.0020(13)
C36 0.0380(15) 0.0345(15) 0.0325(14) 0.0005(11) 0.0058(12) 0.0033(12)
C37 0.0496(18) 0.0424(17) 0.0409(17) 0.0023(13) 0.0054(14) -0.0051(14)
C38 0.068(2) 0.0385(17) 0.056(2) 0.0040(15) 0.0153(17) -0.0036(15)
C39 0.089(3) 0.047(2) 0.051(2) 0.0148(16) 0.0094(19) 0.0089(19)
C40 0.100(3) 0.064(2) 0.050(2) 0.0146(18) -0.018(2) -0.004(2)
C41 0.069(2) 0.0447(18) 0.0416(18) 0.0038(14) -0.0111(16) -0.0057(16)
P2 0.0429(5) 0.0494(5) 0.0617(6) -0.0003(4) 0.0090(4) 0.0105(4)
F3 0.0998(18) 0.0591(14) 0.1069(19) 0.0119(13) 0.0207(15) 0.0373(13)
F4 0.0498(12) 0.0587(13) 0.0954(16) 0.0065(11) -0.0115(11) 0.0152(9)
F1 0.040(2) 0.070(3) 0.129(5) -0.020(4) -0.028(3) 0.0010(19)
F2 0.097(5) 0.104(5) 0.062(2) -0.021(2) -0.009(2) 0.008(4)
F5 0.246(9) 0.171(7) 0.070(3) 0.017(3) 0.076(4) 0.136(7)
F6 0.077(3) 0.062(4) 0.292(9) -0.015(4) 0.072(4) -0.002(3)
F1A 0.051(4) 0.091(5) 0.137(7) 0.015(6) 0.039(5) 0.010(4)
F2A 0.151(9) 0.079(5) 0.117(6) -0.045(5) -0.079(5) -0.007(6)
F5A 0.209(10) 0.129(7) 0.053(4) 0.000(4) -0.010(5) 0.123(7)
F6A 0.077(4) 0.079(6) 0.312(11) 0.064(7) 0.115(6) 0.028(4)
O2 0.102(2) 0.0665(19) 0.102(2) 0.0013(16) -0.034(2) 0.0094(17)
C42 0.083(4) 0.078(3) 0.180(6) -0.011(4) -0.034(4) 0.006(3)
C43 0.088(3) 0.084(3) 0.114(4) 0.020(3) 0.008(3) -0.006(3)
C44 0.127(5) 0.105(4) 0.082(3) 0.001(3) -0.006(3) 0.055(4)
C45 0.095(3) 0.119(4) 0.070(3) -0.008(3) -0.015(3) 0.048(3)

loop_
_atom_type_symbol
_atom_type_description
_atom_type_scat_dispersion_real
_atom_type_scat_dispersion_imag
_atom_type_scat_source
C C 0.0033 0.0016 'International Tables Vol C Tables 4.2.6.8 and 6.1.1.4'
H H 0.0000 0.0000 'International Tables Vol C Tables 4.2.6.8 and 6.1.1.4'
F F 0.0171 0.0103 'International Tables Vol C Tables 4.2.6.8 and 6.1.1.4'
N N 0.0061 0.0033 'International Tables Vol C Tables 4.2.6.8 and 6.1.1.4'
Ni Ni 0.3393 1.1124 'International Tables Vol C Tables 4.2.6.8 and 6.1.1.4'
O O 0.0106 0.0060 'International Tables Vol C Tables 4.2.6.8 and 6.1.1.4'
P P 0.1023 0.0942 'International Tables Vol C Tables 4.2.6.8 and 6.1.1.4'

loop_
_geom_angle_atom_site_label_1
_geom_angle_atom_site_label_2
_geom_angle_atom_site_label_3
_geom_angle
C1 Ni1 P1 151.93(8)
C23 Ni1 P1 101.77(10)
C23 Ni1 C1 106.24(12)
C24 P1 Ni1 113.98(9)
C24 P1 C30 106.47(13)
C24 P1 C36 107.60(13)
C30 P1 Ni1 111.93(9)
C36 P1 Ni1 109.89(9)
C36 P1 C30 106.61(13)
C1 N1 C2 124.3(2)
C1 N1 C5 117.0(2)
C5 N1 C2 118.6(2)
C1 N2 C4 124.1(2)
C1 N2 C14 117.7(2)
C14 N2 C4 118.1(2)
N1 C1 Ni1 121.08(18)
N1 C1 N2 118.9(2)
N2 C1 Ni1 119.97(19)
N1 C2 H2A 110.0
N1 C2 H2B 110.0
N1 C2 C3 108.6(2)
H2A C2 H2B 108.4
C3 C2 H2A 110.0
C3 C2 H2B 110.0
C2 C3 H3A 109.6
C2 C3 H3B 109.6
H3A C3 H3B 108.1
C4 C3 C2 110.3(2)
C4 C3 H3A 109.6
C4 C3 H3B 109.6
N2 C4 C3 109.6(2)
N2 C4 H4A 109.7
N2 C4 H4B 109.8
C3 C4 H4A 109.7
C3 C4 H4B 109.7
H4A C4 H4B 108.2
C6 C5 N1 119.2(2)
C10 C5 N1 118.8(2)
C10 C5 C6 122.0(2)
C5 C6 C11 121.4(2)
C7 C6 C5 117.8(3)
C7 C6 C11 120.8(3)
C6 C7 H7 119.1
C8 C7 C6 121.9(3)
C8 C7 H7 119.1
C7 C8 C12 120.5(3)
C9 C8 C7 118.8(3)
C9 C8 C12 120.6(3)
C8 C9 H9 119.2
C8 C9 C10 121.7(3)
C10 C9 H9 119.2
C5 C10 C9 117.8(3)
C5 C10 C13 121.4(2)
C9 C10 C13 120.7(3)
C6 C11 H11A 109.5
C6 C11 H11B 109.5
C6 C11 H11C 109.5
H11A C11 H11B 109.5
H11A C11 H11C 109.5
H11B C11 H11C 109.5
C8 C12 H12A 109.5
C8 C12 H12B 109.5
C8 C12 H12C 109.5
H12A C12 H12B 109.5
H12A C12 H12C 109.5
H12B C12 H12C 109.5
C10 C13 H13A 109.5
C10 C13 H13B 109.5
C10 C13 H13C 109.5
H13A C13 H13B 109.5
H13A C13 H13C 109.5
H13B C13 H13C 109.5
C15 C14 N2 118.3(2)
C15 C14 C19 122.4(3)
C19 C14 N2 119.2(3)
C14 C15 C20 121.9(3)
C16 C15 C14 117.2(3)
C16 C15 C20 120.9(3)
C15 C16 H16 118.9
C17 C16 C15 122.1(3)
C17 C16 H16 118.9
C16 C17 C21 120.8(3)
C18 C17 C16 118.9(3)
C18 C17 C21 120.3(3)
C17 C18 H18 119.1
C17 C18 C19 121.8(3)
C19 C18 H18 119.1
C14 C19 C22 122.3(3)
C18 C19 C14 117.5(3)
C18 C19 C22 120.2(3)
C15 C20 H20A 109.5
C15 C20 H20B 109.5
C15 C20 H20C 109.5
H20A C20 H20B 109.5
H20A C20 H20C 109.5
H20B C20 H20C 109.5
C17 C21 H21A 109.5
C17 C21 H21B 109.5
C17 C21 H21C 109.5
H21A C21 H21B 109.5
H21A C21 H21C 109.5
H21B C21 H21C 109.5
C19 C22 H22A 109.5
C19 C22 H22B 109.5
C19 C22 H22C 109.5
H22A C22 H22B 109.5
H22A C22 H22C 109.5
H22B C22 H22C 109.5
O1 C23 Ni1 178.0(3)
C25 C24 P1 122.8(2)
C29 C24 P1 118.2(2)
C29 C24 C25 119.0(3)
C24 C25 H25 120.2
C26 C25 C24 119.6(3)
C26 C25 H25 120.2
C25 C26 H26 119.6
C27 C26 C25 120.8(3)
C27 C26 H26 119.6
C26 C27 H27 119.9
C26 C27 C28 120.1(3)
C28 C27 H27 119.9
C27 C28 H28 120.2
C27 C28 C29 119.6(3)
C29 C28 H28 120.2
C24 C29 C28 120.8(3)
C24 C29 H29 119.6
C28 C29 H29 119.6
C31 C30 P1 118.1(2)
C35 C30 P1 122.4(2)
C35 C30 C31 119.0(3)
C30 C31 H31 119.8
C32 C31 C30 120.4(3)
C32 C31 H31 119.8
C31 C32 H32 119.8
C31 C32 C33 120.4(3)
C33 C32 H32 119.8
C32 C33 H33 120.1
C34 C33 C32 119.8(3)
C34 C33 H33 120.1
C33 C34 H34 119.8
C33 C34 C35 120.5(3)
C35 C34 H34 119.8
C30 C35 C34 119.9(3)
C30 C35 H35 120.0
C34 C35 H35 120.0
C37 C36 P1 117.1(2)
C41 C36 P1 123.9(2)
C41 C36 C37 119.0(3)
C36 C37 H37 119.3
C38 C37 C36 121.3(3)
C38 C37 H37 119.3
C37 C38 H38 120.6
C37 C38 C39 118.9(3)
C39 C38 H38 120.6
C38 C39 H39 119.7
C40 C39 C38 120.6(3)
C40 C39 H39 119.7
C39 C40 H40 119.7
C39 C40 C41 120.5(3)
C41 C40 H40 119.7
C36 C41 C40 119.7(3)
C36 C41 H41 120.1
C40 C41 H41 120.1
F3 P2 F4 178.62(15)
F1 P2 F3 88.6(3)
F1 P2 F4 91.2(3)
F1 P2 F2 89.48(17)
F1 P2 F6 175.5(4)
F2 P2 F3 89.2(4)
F2 P2 F4 92.2(4)
F5 P2 F3 90.7(5)
F5 P2 F4 88.0(5)
F5 P2 F1 91.74(19)
F5 P2 F2 178.8(3)
F5 P2 F6 90.62(19)
F6 P2 F3 87.6(3)
F6 P2 F4 92.6(3)
F6 P2 F2 88.16(18)
F1A P2 F3 92.3(5)
F1A P2 F4 88.1(5)
F1A P2 F5A 88.6(2)
F2A P2 F3 91.8(6)
F2A P2 F4 89.6(6)
F2A P2 F1A 90.7(2)
F2A P2 F5A 178.8(7)
F2A P2 F6A 91.1(2)
F5A P2 F3 89.3(5)
F5A P2 F4 89.4(5)
F6A P2 F3 94.1(4)
F6A P2 F4 85.4(4)
F6A P2 F1A 173.3(6)
F6A P2 F5A 89.4(2)
C42 O2 C45 109.8(4)
O2 C42 H42A 109.8
O2 C42 H42B 109.8
O2 C42 C43 109.4(4)
H42A C42 H42B 108.2
C43 C42 H42A 109.8
C43 C42 H42B 109.8
C42 C43 H43A 111.4
C42 C43 H43B 111.4
H43A C43 H43B 109.3
C44 C43 C42 101.9(4)
C44 C43 H43A 111.4
C44 C43 H43B 111.4
C43 C44 H44A 111.0
C43 C44 H44B 111.0
C43 C44 C45 103.7(4)
H44A C44 H44B 109.0
C45 C44 H44A 111.0
C45 C44 H44B 111.0
O2 C45 C44 102.3(4)
O2 C45 H45A 111.3
O2 C45 H45B 111.3
C44 C45 H45A 111.3
C44 C45 H45B 111.3
H45A C45 H45B 109.2

loop_
_geom_bond_atom_site_label_1
_geom_bond_atom_site_label_2
_geom_bond_distance
Ni1 P1 2.2374(7)
Ni1 C1 1.944(3)
Ni1 C23 1.786(3)
P1 C24 1.813(3)
P1 C30 1.819(3)
P1 C36 1.818(3)
O1 C23 1.133(4)
N1 C1 1.334(3)
N1 C2 1.477(3)
N1 C5 1.444(3)
N2 C1 1.335(3)
N2 C4 1.473(3)
N2 C14 1.450(3)
C2 H2A 0.9900
C2 H2B 0.9900
C2 C3 1.520(4)
C3 H3A 0.9900
C3 H3B 0.9900
C3 C4 1.513(4)
C4 H4A 0.9900
C4 H4B 0.9900
C5 C6 1.398(4)
C5 C10 1.394(4)
C6 C7 1.389(4)
C6 C11 1.509(4)
C7 H7 0.9500
C7 C8 1.386(4)
C8 C9 1.384(4)
C8 C12 1.518(4)
C9 H9 0.9500
C9 C10 1.396(4)
C10 C13 1.510(4)
C11 H11A 0.9800
C11 H11B 0.9800
C11 H11C 0.9800
C12 H12A 0.9800
C12 H12B 0.9800
C12 H12C 0.9800
C13 H13A 0.9800
C13 H13B 0.9800
C13 H13C 0.9800
C14 C15 1.395(4)
C14 C19 1.399(4)
C15 C16 1.394(4)
C15 C20 1.511(4)
C16 H16 0.9500
C16 C17 1.381(5)
C17 C18 1.381(5)
C17 C21 1.519(5)
C18 H18 0.9500
C18 C19 1.396(4)
C19 C22 1.504(4)
C20 H20A 0.9800
C20 H20B 0.9800
C20 H20C 0.9800
C21 H21A 0.9800
C21 H21B 0.9800
C21 H21C 0.9800
C22 H22A 0.9800
C22 H22B 0.9800
C22 H22C 0.9800
C24 C25 1.397(4)
C24 C29 1.384(4)
C25 H25 0.9500
C25 C26 1.386(4)
C26 H26 0.9500
C26 C27 1.370(5)
C27 H27 0.9500
C27 C28 1.379(4)
C28 H28 0.9500
C28 C29 1.390(4)
C29 H29 0.9500
C30 C31 1.397(4)
C30 C35 1.386(4)
C31 H31 0.9500
C31 C32 1.378(5)
C32 H32 0.9500
C32 C33 1.379(5)
C33 H33 0.9500
C33 C34 1.372(5)
C34 H34 0.9500
C34 C35 1.396(4)
C35 H35 0.9500
C36 C37 1.390(4)
C36 C41 1.387(4)
C37 H37 0.9500
C37 C38 1.385(4)
C38 H38 0.9500
C38 C39 1.385(5)
C39 H39 0.9500
C39 C40 1.369(5)
C40 H40 0.9500
C40 C41 1.394(5)
C41 H41 0.9500
P2 F3 1.582(2)
P2 F4 1.589(2)
P2 F1 1.550(3)
P2 F2 1.578(3)
P2 F5 1.544(3)
P2 F6 1.577(3)
P2 F1A 1.567(4)
P2 F2A 1.542(3)
P2 F5A 1.577(4)
P2 F6A 1.559(3)
O2 C42 1.394(6)
O2 C45 1.406(5)
C42 H42A 0.9900
C42 H42B 0.9900
C42 C43 1.475(7)
C43 H43A 0.9900
C43 H43B 0.9900
C43 C44 1.472(7)
C44 H44A 0.9900
C44 H44B 0.9900
C44 C45 1.532(7)
C45 H45A 0.9900
C45 H45B 0.9900

loop_
_geom_torsion_atom_site_label_1
_geom_torsion_atom_site_label_2
_geom_torsion_atom_site_label_3
_geom_torsion_atom_site_label_4
_geom_torsion
Ni1 P1 C24 C25 168.3(2)
Ni1 P1 C24 C29 -14.0(3)
Ni1 P1 C30 C31 -71.4(2)
Ni1 P1 C30 C35 100.2(2)
Ni1 P1 C36 C37 -31.0(2)
Ni1 P1 C36 C41 146.3(3)
P1 C24 C25 C26 175.5(2)
P1 C24 C29 C28 -175.7(2)
P1 C30 C31 C32 170.6(3)
P1 C30 C35 C34 -170.8(2)
P1 C36 C37 C38 177.7(3)
P1 C36 C41 C40 -177.2(3)
N1 C2 C3 C4 -52.4(3)
N1 C5 C6 C7 -179.0(2)
N1 C5 C6 C11 1.7(4)
N1 C5 C10 C9 178.9(2)
N1 C5 C10 C13 -3.2(4)
N2 C14 C15 C16 179.3(2)
N2 C14 C15 C20 0.0(4)
N2 C14 C19 C18 -178.1(2)
N2 C14 C19 C22 2.7(4)
C1 N1 C2 C3 27.0(4)
C1 N1 C5 C6 97.0(3)
C1 N1 C5 C10 -83.4(3)
C1 N2 C4 C3 -23.9(4)
C1 N2 C14 C15 86.0(3)
C1 N2 C14 C19 -95.6(3)
C2 N1 C1 Ni1 -178.9(2)
C2 N1 C1 N2 1.6(4)
C2 N1 C5 C6 -87.2(3)
C2 N1 C5 C10 92.3(3)
C2 C3 C4 N2 51.3(3)
C4 N2 C1 Ni1 177.0(2)
C4 N2 C1 N1 -3.5(4)
C4 N2 C14 C15 -89.8(3)
C4 N2 C14 C19 88.6(3)
C5 N1 C1 Ni1 -3.4(3)
C5 N1 C1 N2 177.1(2)
C5 N1 C2 C3 -148.4(2)
C5 C6 C7 C8 -1.0(4)
C6 C5 C10 C9 -1.6(4)
C6 C5 C10 C13 176.3(3)
C6 C7 C8 C9 0.6(4)
C6 C7 C8 C12 -177.2(3)
C7 C8 C9 C10 -0.8(4)
C8 C9 C10 C5 1.2(4)
C8 C9 C10 C13 -176.7(3)
C10 C5 C6 C7 1.5(4)
C10 C5 C6 C11 -177.8(3)
C11 C6 C7 C8 178.3(3)
C12 C8 C9 C10 177.1(3)
C14 N2 C1 Ni1 1.5(3)
C14 N2 C1 N1 -178.9(2)
C14 N2 C4 C3 151.5(2)
C14 C15 C16 C17 -1.9(4)
C15 C14 C19 C18 0.3(4)
C15 C14 C19 C22 -179.0(3)
C15 C16 C17 C18 1.6(5)
C15 C16 C17 C21 -178.9(3)
C16 C17 C18 C19 -0.3(5)
C17 C18 C19 C14 -0.6(4)
C17 C18 C19 C22 178.6(3)
C19 C14 C15 C16 1.0(4)
C19 C14 C15 C20 -178.4(3)
C20 C15 C16 C17 177.4(3)
C21 C17 C18 C19 -179.8(3)
C24 P1 C30 C31 53.8(3)
C24 P1 C30 C35 -134.6(2)
C24 P1 C36 C37 -155.6(2)
C24 P1 C36 C41 21.6(3)
C24 C25 C26 C27 0.8(5)
C25 C24 C29 C28 2.1(4)
C25 C26 C27 C28 0.8(5)
C26 C27 C28 C29 -0.9(5)
C27 C28 C29 C24 -0.6(5)
C29 C24 C25 C26 -2.2(4)
C30 P1 C24 C25 44.4(3)
C30 P1 C24 C29 -137.9(2)
C30 P1 C36 C37 90.5(2)
C30 P1 C36 C41 -92.3(3)
C30 C31 C32 C33 0.5(5)
C31 C30 C35 C34 0.8(4)
C31 C32 C33 C34 0.9(5)
C32 C33 C34 C35 -1.4(5)
C33 C34 C35 C30 0.6(5)
C35 C30 C31 C32 -1.3(5)
C36 P1 C24 C25 -69.6(3)
C36 P1 C24 C29 108.1(2)
C36 P1 C30 C31 168.4(2)
C36 P1 C30 C35 -20.0(3)
C36 C37 C38 C39 -0.7(5)
C37 C36 C41 C40 0.0(5)
C37 C38 C39 C40 0.8(6)
C38 C39 C40 C41 -0.5(7)
C39 C40 C41 C36 0.0(6)
C41 C36 C37 C38 0.3(5)
O2 C42 C43 C44 -18.9(7)
C42 O2 C45 C44 24.1(6)
C42 C43 C44 C45 32.5(6)
C43 C44 C45 O2 -35.4(6)
C45 O2 C42 C43 -3.9(7)
